data_4027064
loop_
_publ_author_name
'Ping Yin'
'Nan Liu'
'Yu-Xing Deng'
'Yue Chen'
'Yong Deng'
'Ling He'

_publ_section_title
;
 Synthesis of 2,4-Diaminoquinazolines and Tricyclic Quinazolines by
 Cascade Reductive Cyclization of Methyl N-Cyano-2-nitrobenzimidates
;
_journal_name_full 'Journal of Organic Chemistry'
_journal_page_first 2649
_journal_page_last 2658
_journal_paper_doi 10.1021/jo2023697
_journal_volume 77
_journal_year 2012
_chemical_formula_moiety 'C11 H11 N3 O'
_chemical_formula_sum 'C11 H11 N3 O'
_chemical_formula_weight 201.23
_space_group_IT_number 14
_symmetry_cell_setting monoclinic
_symmetry_space_group_name_Hall '-P 2yn'
_symmetry_space_group_name_H-M 'P 1 21/n 1'
_atom_sites_solution_hydrogens geom
_atom_sites_solution_primary direct
_atom_sites_solution_secondary difmap
_audit_creation_method SHELXL-97
_cell_angle_alpha 90.00
_cell_angle_beta 93.634(2)
_cell_angle_gamma 90.00
_cell_formula_units_Z 4
_cell_length_a 5.80481(14)
_cell_length_b 14.0954(4)
_cell_length_c 11.0624(3)
_cell_measurement_reflns_used 1919
_cell_measurement_temperature 150.1
_cell_measurement_theta_max 28.9838
_cell_measurement_theta_min 2.8844
_cell_volume 903.32(4)
_computing_cell_refinement
;
CrysAlisPro, Oxford Diffraction Ltd.,
Version 1.171.34.40 (release 27-08-2010 CrysAlis171 .NET)
(compiled Aug 27 2010,11:50:40)
;
_computing_data_collection
;
CrysAlisPro, Oxford Diffraction Ltd.,
Version 1.171.34.40 (release 27-08-2010 CrysAlis171 .NET)
(compiled Aug 27 2010,11:50:40)
;
_computing_data_reduction
;
CrysAlisPro, Oxford Diffraction Ltd.,
Version 1.171.34.40 (release 27-08-2010 CrysAlis171 .NET)
(compiled Aug 27 2010,11:50:40)
;
_computing_molecular_graphics
;
OLEX2: a complete structure solution, refinement and analysis program. 
Dolomanov et al., J. Appl. Cryst. (2009). 42, 339-341
;
_computing_publication_material
;
OLEX2: a complete structure solution, refinement and analysis program. 
Dolomanov et al., J. Appl. Cryst. (2009). 42, 339-341
;
_computing_structure_refinement 'SHELXL-97 (Sheldrick, 1997)'
_computing_structure_solution 'A short history of SHELX (Sheldrick, 2007)'
_diffrn_ambient_temperature 150.1
_diffrn_detector_area_resol_mean 16.0874
_diffrn_measured_fraction_theta_full 0.999
_diffrn_measured_fraction_theta_max 0.999
_diffrn_measurement_details
;
1 omega  -87.00   12.00   0.7500   25.0000
omega____ theta____ kappa____ phi______ frames
-      -16.8924  -77.0000 -180.0000 132

2 omega  -84.00  -51.00   0.7500   25.0000
omega____ theta____ kappa____ phi______ frames
-      -16.8924  162.0000   19.0000 44

3 omega  -49.00   31.25   0.7500   25.0000
omega____ theta____ kappa____ phi______ frames
-       19.8611    0.0000 -180.0000 107
;
_diffrn_measurement_device_type 'Xcalibur, Eos'
_diffrn_measurement_method '\w scans'
_diffrn_orient_matrix_UB_11 -0.0196458
_diffrn_orient_matrix_UB_12 -0.0495435
_diffrn_orient_matrix_UB_13 -0.0051027
_diffrn_orient_matrix_UB_21 -0.0228979
_diffrn_orient_matrix_UB_22 0.0050327
_diffrn_orient_matrix_UB_23 -0.0634362
_diffrn_orient_matrix_UB_31 0.1186377
_diffrn_orient_matrix_UB_32 -0.0072483
_diffrn_orient_matrix_UB_33 -0.0088809
_diffrn_radiation_monochromator graphite
_diffrn_radiation_source 'fine-focus sealed tube'
_diffrn_radiation_type 'Mo K\a'
_diffrn_radiation_wavelength 0.7107
_diffrn_reflns_av_R_equivalents 0.0131
_diffrn_reflns_av_sigmaI/netI 0.0241
_diffrn_reflns_limit_h_max 6
_diffrn_reflns_limit_h_min -7
_diffrn_reflns_limit_k_max 16
_diffrn_reflns_limit_k_min -17
_diffrn_reflns_limit_l_max 13
_diffrn_reflns_limit_l_min -12
_diffrn_reflns_number 3684
_diffrn_reflns_theta_full 26.37
_diffrn_reflns_theta_max 26.37
_diffrn_reflns_theta_min 2.89
_exptl_absorpt_coefficient_mu 0.099
_exptl_absorpt_correction_T_max 1.0
_exptl_absorpt_correction_T_min 0.9927
_exptl_absorpt_correction_type multi-scan
_exptl_absorpt_process_details
;
CrysAlisPro, Oxford Diffraction Ltd.,
Version 1.171.34.40 (release 27-08-2010 CrysAlis171 .NET)
(compiled Aug 27 2010,11:50:40)
empirical absorption correction using spherical harmonics,
implemented in SCALE3 ABSPACK scaling algorithm.
;
_exptl_crystal_colour colorless
_exptl_crystal_density_diffrn 1.480
_exptl_crystal_description block
_exptl_crystal_F_000 424
_exptl_crystal_size_max 0.25
_exptl_crystal_size_mid 0.20
_exptl_crystal_size_min 0.20
_refine_diff_density_max 0.424
_refine_diff_density_min -0.493
_refine_diff_density_rms 0.050
_refine_ls_extinction_method none
_refine_ls_goodness_of_fit_ref 1.042
_refine_ls_hydrogen_treatment mixed
_refine_ls_matrix_type full
_refine_ls_number_parameters 154
_refine_ls_number_reflns 1836
_refine_ls_number_restraints 0
_refine_ls_restrained_S_all 1.042
_refine_ls_R_factor_all 0.0669
_refine_ls_R_factor_gt 0.0531
_refine_ls_shift/su_max 0.000
_refine_ls_shift/su_mean 0.000
_refine_ls_structure_factor_coef Fsqd
_refine_ls_weighting_details
;
calc w=1/[\s^2^(Fo^2^)+(0.0504P)^2^+0.8528P] where P=(Fo^2^+2Fc^2^)/3
;
_refine_ls_weighting_scheme calc
_refine_ls_wR_factor_gt 0.1218
_refine_ls_wR_factor_ref 0.1321
_reflns_number_gt 1497
_reflns_number_total 1836
_reflns_threshold_expression >2sigma(I)
_cod_data_source_file jo2023697_si_002.cif
_cod_data_source_block 110315_S1_YP
_cod_database_code 4027064

loop_
_space_group_symop_id
_space_group_symop_operation_xyz
1 'x, y, z'
2 '-x+1/2, y+1/2, -z+1/2'
3 '-x, -y, -z'
4 'x-1/2, -y-1/2, z-1/2'

loop_
_atom_site_label
_atom_site_type_symbol
_atom_site_fract_x
_atom_site_fract_y
_atom_site_fract_z
_atom_site_U_iso_or_equiv
_atom_site_adp_type
_atom_site_occupancy
_atom_site_symmetry_multiplicity
_atom_site_calc_flag
_atom_site_refinement_flags
_atom_site_disorder_assembly
_atom_site_disorder_group
O1 O -0.2148(3) 0.59663(12) 0.80470(13) 0.0378(4) Uani 1 1 d . . .
N1 N 0.2436(3) 0.57378(12) 0.54103(14) 0.0224(4) Uani 1 1 d . A .
N2 N 0.1032(3) 0.52935(12) 0.73068(14) 0.0249(4) Uani 1 1 d . A .
N3 N 0.4202(3) 0.45441(12) 0.65162(15) 0.0258(4) Uani 1 1 d . A .
H3 H 0.516(4) 0.4483(17) 0.593(2) 0.032(6) Uiso 1 1 d . . .
C1 C 0.0682(3) 0.63955(14) 0.52862(17) 0.0211(4) Uani 1 1 d . . .
C2 C 0.0573(3) 0.70185(15) 0.42889(18) 0.0253(4) Uani 1 1 d . . .
H2 H 0.183(4) 0.7000(16) 0.375(2) 0.027(6) Uiso 1 1 d . . .
C3 C -0.1206(4) 0.76587(15) 0.41143(19) 0.0269(5) Uani 1 1 d . . .
H3A H -0.115(4) 0.8081(18) 0.344(2) 0.039(7) Uiso 1 1 d . . .
C4 C -0.2978(4) 0.77013(15) 0.49181(19) 0.0272(5) Uani 1 1 d . . .
H4 H -0.427(4) 0.8131(17) 0.476(2) 0.033(6) Uiso 1 1 d . . .
C5 C -0.2863(3) 0.71251(14) 0.59191(19) 0.0254(5) Uani 1 1 d . . .
H5 H -0.401(4) 0.7145(16) 0.649(2) 0.028(6) Uiso 1 1 d . . .
C6 C -0.1029(3) 0.64841(14) 0.61246(17) 0.0218(4) Uani 1 1 d . . .
C7 C -0.0839(3) 0.59159(14) 0.72229(17) 0.0250(4) Uani 1 1 d . . .
C8 C 0.1366(4) 0.47134(19) 0.8409(2) 0.0401(5) Uani 1 1 d . . .
H8BD H 0.2189 0.5106 0.9041 0.048 Uiso 0.359(4) 1 calc PR A 2
H8BC H -0.0177 0.4569 0.8696 0.048 Uiso 0.359(4) 1 calc PR A 2
H8AB H 0.0791 0.5069 0.9101 0.048 Uiso 0.641(4) 1 calc PR A 1
H8AA H 0.0441 0.4126 0.8305 0.048 Uiso 0.641(4) 1 calc PR A 1
C9A C 0.3740(7) 0.4466(3) 0.8682(3) 0.0401(5) Uani 0.641(4) 1 d P A 1
H9AA H 0.3859 0.4035 0.9390 0.048 Uiso 0.641(4) 1 calc PR A 1
H9AB H 0.4638 0.5046 0.8894 0.048 Uiso 0.641(4) 1 calc PR A 1
C9B C 0.2552(12) 0.3867(5) 0.8331(6) 0.0401(5) Uani 0.359(4) 1 d P A 2
H9BA H 0.1521 0.3386 0.7932 0.048 Uiso 0.359(4) 1 calc PR A 2
H9BB H 0.3011 0.3638 0.9157 0.048 Uiso 0.359(4) 1 calc PR A 2
C10 C 0.4753(4) 0.39791(16) 0.75998(19) 0.0311(5) Uani 1 1 d . . .
H10D H 0.5991 0.4294 0.8110 0.037 Uiso 0.359(4) 1 calc PR A 2
H10C H 0.5316 0.3346 0.7367 0.037 Uiso 0.359(4) 1 calc PR A 2
H10B H 0.6448 0.3920 0.7742 0.037 Uiso 0.641(4) 1 calc PR A 1
H10A H 0.4095 0.3334 0.7493 0.037 Uiso 0.641(4) 1 calc PR A 1
C11 C 0.2549(3) 0.52044(13) 0.63888(16) 0.0206(4) Uani 1 1 d . . .

loop_
_atom_site_aniso_label
_atom_site_aniso_U_11
_atom_site_aniso_U_22
_atom_site_aniso_U_33
_atom_site_aniso_U_23
_atom_site_aniso_U_13
_atom_site_aniso_U_12
O1 0.0422(9) 0.0426(10) 0.0305(8) 0.0040(7) 0.0171(7) 0.0095(7)
N1 0.0217(8) 0.0230(9) 0.0227(8) 0.0020(7) 0.0037(6) 0.0008(7)
N2 0.0298(9) 0.0249(9) 0.0206(8) 0.0024(7) 0.0057(6) 0.0013(7)
N3 0.0273(9) 0.0274(10) 0.0230(9) 0.0041(7) 0.0047(7) 0.0049(7)
C1 0.0209(9) 0.0188(10) 0.0234(10) -0.0027(7) 0.0001(7) -0.0034(7)
C2 0.0254(10) 0.0248(11) 0.0261(10) 0.0013(8) 0.0041(8) -0.0012(8)
C3 0.0311(11) 0.0217(11) 0.0277(11) 0.0022(8) 0.0000(8) -0.0001(8)
C4 0.0270(11) 0.0209(11) 0.0333(11) -0.0039(8) -0.0016(8) 0.0036(9)
C5 0.0246(10) 0.0233(11) 0.0287(11) -0.0066(8) 0.0050(8) -0.0017(8)
C6 0.0240(10) 0.0176(10) 0.0240(10) -0.0045(7) 0.0020(7) -0.0034(8)
C7 0.0281(10) 0.0232(10) 0.0240(10) -0.0040(8) 0.0050(8) -0.0012(8)
C8 0.0500(12) 0.0428(12) 0.0284(9) 0.0133(8) 0.0111(8) 0.0106(9)
C9A 0.0500(12) 0.0428(12) 0.0284(9) 0.0133(8) 0.0111(8) 0.0106(9)
C9B 0.0500(12) 0.0428(12) 0.0284(9) 0.0133(8) 0.0111(8) 0.0106(9)
C10 0.0333(11) 0.0315(12) 0.0286(11) 0.0079(9) 0.0022(8) 0.0057(9)
C11 0.0217(9) 0.0199(10) 0.0201(9) -0.0020(7) 0.0013(7) -0.0031(8)

loop_
_atom_type_symbol
_atom_type_description
_atom_type_scat_dispersion_real
_atom_type_scat_dispersion_imag
_atom_type_scat_source
C C 0.0033 0.0016 'International Tables Vol C Tables 4.2.6.8 and 6.1.1.4'
H H 0.0000 0.0000 'International Tables Vol C Tables 4.2.6.8 and 6.1.1.4'
N N 0.0061 0.0033 'International Tables Vol C Tables 4.2.6.8 and 6.1.1.4'
O O 0.0106 0.0060 'International Tables Vol C Tables 4.2.6.8 and 6.1.1.4'

loop_
_geom_angle_atom_site_label_1
_geom_angle_atom_site_label_2
_geom_angle_atom_site_label_3
_geom_angle
O1 C7 N2 120.27(19)
O1 C7 C6 124.88(19)
N1 C1 C2 119.60(17)
N1 C1 C6 122.84(17)
N1 C11 N2 123.24(17)
N1 C11 N3 118.81(17)
N2 C7 C6 114.83(16)
N3 C10 C9A 108.9(2)
N3 C10 C9B 109.7(3)
N3 C11 N2 117.95(17)
C1 C6 C7 118.85(18)
C2 C3 C4 120.86(19)
C3 C2 C1 121.00(19)
C4 C5 C6 120.64(19)
C5 C4 C3 119.10(19)
C5 C6 C1 120.68(18)
C5 C6 C7 120.46(18)
C6 C1 C2 117.55(18)
C7 N2 C8 117.76(17)
C8 C9A C10 110.9(3)
C8 C9B C10 111.8(5)
C9A C8 N2 112.5(2)
C9A C10 C9B 43.3(3)
C9B C8 N2 117.9(3)
C9B C8 C9A 47.8(4)
C11 N1 C1 117.67(16)
C11 N2 C7 122.29(16)
C11 N2 C8 119.95(17)
C11 N3 C10 125.82(17)

loop_
_geom_bond_atom_site_label_1
_geom_bond_atom_site_label_2
_geom_bond_distance
O1 C7 1.225(2)
N1 C1 1.377(2)
N1 C11 1.316(2)
N2 C7 1.395(3)
N2 C8 1.471(3)
N2 C11 1.391(2)
N3 C10 1.458(3)
N3 C11 1.338(3)
C1 C2 1.408(3)
C1 C6 1.407(3)
C2 C3 1.376(3)
C3 C4 1.403(3)
C4 C5 1.372(3)
C5 C6 1.403(3)
C6 C7 1.454(3)
C8 C9A 1.435(4)
C8 C9B 1.383(7)
C9A C10 1.529(4)
C9B C10 1.563(7)

loop_
_geom_hbond_atom_site_label_D
_geom_hbond_atom_site_label_H
_geom_hbond_atom_site_label_A
_geom_hbond_distance_DH
_geom_hbond_distance_HA
_geom_hbond_distance_DA
_geom_hbond_angle_DHA
_geom_hbond_site_symmetry_A
N3 H3 N1 0.89(2) 2.12(3) 3.006(2) 176(2) 3_666
